data_4064432
loop_
_publ_author_name
'Paniagua, Cristina'
'Mosquera, Marta E. G.'
'Cuenca, Tom\'as'
'Jim\'enez, Gerardo'

_publ_section_title
;
 Reactions of [Ti(\h5-C5Me4SiMe2Cl)Cl3] with Diamines, a Suitable Approach
 to Prepare Mono- and Dinuclear Cyclopentadienyl-silyl-amido Titanium
 Complexes with Constrained and Unstrained Structures
;
_journal_issue 11
_journal_name_full Organometallics
_journal_page_first 2993
_journal_paper_doi 10.1021/om200101k
_journal_volume 30
_journal_year 2011
_chemical_compound_source 'synthesis as described'
_chemical_formula_moiety 'C16 H30 Cl2 N2 Si1 Ti1'
_chemical_formula_sum 'C16 H30 Cl2 N2 Si Ti'
_chemical_formula_weight 397.31
_chemical_name_systematic
;
 ?
;
_space_group_IT_number 14
_symmetry_cell_setting monoclinic
_symmetry_Int_Tables_number 14
_symmetry_space_group_name_Hall '-P 2ybc'
_symmetry_space_group_name_H-M 'P 1 21/c 1'
_atom_sites_solution_hydrogens geom
_atom_sites_solution_primary direct
_atom_sites_solution_secondary difmap
_audit_conform_dict_location ftp://ftp.iucr.org/pub/cif_core.dic
_audit_conform_dict_name cif_core.dic
_audit_conform_dict_version 2.3
_audit_creation_date 2010-12-11T11:04:18-00:00
_audit_creation_method 'WinGX routine CIF_UPDATE'
_cell_angle_alpha 90
_cell_angle_beta 115.094(14)
_cell_angle_gamma 90
_cell_formula_units_Z 4
_cell_length_a 8.6281(17)
_cell_length_b 28.265(3)
_cell_length_c 9.2586(18)
_cell_measurement_reflns_used 62
_cell_measurement_temperature 200(2)
_cell_measurement_theta_max 19.865
_cell_measurement_theta_min 3.254
_cell_measurement_wavelength 0.71073
_cell_volume 2044.8(6)
_computing_cell_refinement 'Dirax/lsq (Duisenberg & Schreurs, 1989-2000)'
_computing_data_collection 'Collect (Bruker AXS BV, 1997-2004)'
_computing_data_reduction 'EvalCCD (Duisenberg & Schreurs 1990-2000)'
_computing_molecular_graphics 'Ortep-3 for Windows (Farrugia, 1997)'
_computing_publication_material 'WinGX publication routines (Farrugia, 1999)'
_computing_structure_refinement 'SHELXL-97 (Sheldrick, 1997)'
_computing_structure_solution 'SHELXS-86 (Sheldrick, 1986)'
_diffrn_ambient_temperature 200(2)
_diffrn_detector 'CCD plate'
_diffrn_detector_area_resol_mean 9
_diffrn_measured_fraction_theta_full 0.996
_diffrn_measured_fraction_theta_max 0.996
_diffrn_measurement_device '95mm CCD camera on \k-goniostat'
_diffrn_measurement_device_type KappaCCD
_diffrn_measurement_method 'CCD rotation images, thick slices'
_diffrn_orient_matrix_type X=UH
_diffrn_orient_matrix_UB_11 0.01
_diffrn_orient_matrix_UB_12 0
_diffrn_orient_matrix_UB_13 0
_diffrn_orient_matrix_UB_21 0
_diffrn_orient_matrix_UB_22 0.01
_diffrn_orient_matrix_UB_23 0
_diffrn_orient_matrix_UB_31 0
_diffrn_orient_matrix_UB_32 0
_diffrn_orient_matrix_UB_33 0.01
_diffrn_radiation_monochromator graphite
_diffrn_radiation_probe x-ray
_diffrn_radiation_type MoK\a
_diffrn_radiation_wavelength 0.71073
_diffrn_reflns_av_R_equivalents 0.0762
_diffrn_reflns_av_unetI/netI 0.0576
_diffrn_reflns_limit_h_max 11
_diffrn_reflns_limit_h_min -11
_diffrn_reflns_limit_k_max 36
_diffrn_reflns_limit_k_min -33
_diffrn_reflns_limit_l_max 11
_diffrn_reflns_limit_l_min -12
_diffrn_reflns_number 15890
_diffrn_reflns_reduction_process
;
 Scaled and merged with SORTAV
 R.H. Blessing, (1987) Cryst. Rev. 1, 3-58
 R.H. Blessing, (1989) J. Appl. Cryst. 22, 396-397
;
_diffrn_reflns_theta_full 27.52
_diffrn_reflns_theta_max 27.52
_diffrn_reflns_theta_min 3.77
_diffrn_source 'Enraf Nonius FR590'
_exptl_absorpt_coefficient_mu 0.737
_exptl_absorpt_correction_T_max 0.825
_exptl_absorpt_correction_T_min 0.767
_exptl_absorpt_correction_type multi-scan
_exptl_absorpt_process_details
;
 R.H. Blessing, Acta Cryst. (1995), A51, 33-38
;
_exptl_crystal_colour orange
_exptl_crystal_density_diffrn 1.291
_exptl_crystal_density_method 'not measured'
_exptl_crystal_description prism
_exptl_crystal_F_000 840
_exptl_crystal_size_max 0.343
_exptl_crystal_size_mid 0.335
_exptl_crystal_size_min 0.257
_refine_diff_density_max 0.593
_refine_diff_density_min -0.558
_refine_diff_density_rms 0.095
_refine_ls_extinction_method none
_refine_ls_goodness_of_fit_ref 1.06
_refine_ls_hydrogen_treatment constr
_refine_ls_matrix_type full
_refine_ls_number_parameters 199
_refine_ls_number_reflns 4688
_refine_ls_number_restraints 0
_refine_ls_restrained_S_all 1.06
_refine_ls_R_factor_all 0.0799
_refine_ls_R_factor_gt 0.0569
_refine_ls_shift/su_max 0
_refine_ls_shift/su_mean 0
_refine_ls_structure_factor_coef Fsqd
_refine_ls_weighting_details 'calc w=1/[\s^2^(Fo^2^)+(0.0423P)^2^+4.9324P] where P=(Fo^2^+2Fc^2^)/3'
_refine_ls_weighting_scheme calc
_refine_ls_wR_factor_gt 0.1266
_refine_ls_wR_factor_ref 0.1389
_reflns_number_gt 3586
_reflns_number_total 4688
_reflns_threshold_expression >2sigma(I)
_cod_data_source_file om200101k_si_001.cif
_cod_data_source_block 9
_cod_original_sg_symbol_H-M 'P 21/c'
_cod_database_code 4064432

loop_
_symmetry_equiv_pos_as_xyz
'x, y, z'
'-x, y+1/2, -z+1/2'
'-x, -y, -z'
'x, -y-1/2, z-1/2'

loop_
_atom_site_label
_atom_site_type_symbol
_atom_site_fract_x
_atom_site_fract_y
_atom_site_fract_z
_atom_site_U_iso_or_equiv
_atom_site_adp_type
_atom_site_occupancy
_atom_site_symmetry_multiplicity
_atom_site_calc_flag
_atom_site_refinement_flags
Ti1 Ti 0.54414(7) 0.12825(2) 0.98324(6) 0.01837(15) Uani 1 1 d .
N1 N 0.7243(4) 0.08929(10) 0.9884(3) 0.0241(6) Uani 1 1 d .
N2 N 0.9437(3) 0.07000(10) 1.3989(3) 0.0217(6) Uani 1 1 d .
Si1 Si 0.78216(11) 0.09986(3) 1.42476(10) 0.01886(19) Uani 1 1 d .
Cl1 Cl 0.45071(13) 0.16288(3) 0.73278(10) 0.0379(2) Uani 1 1 d .
Cl2 Cl 0.32476(12) 0.07615(3) 0.95084(11) 0.0348(2) Uani 1 1 d .
C1 C 0.9112(4) 0.08244(12) 1.0688(4) 0.0252(7) Uani 1 1 d .
H1A H 0.9618 0.1086 1.1457 0.03 Uiso 1 1 calc R
H1B H 0.9579 0.0845 0.988 0.03 Uiso 1 1 calc R
C2 C 0.9678(5) 0.03537(12) 1.1577(4) 0.0269(7) Uani 1 1 d .
H2A H 1.0943 0.0336 1.2063 0.032 Uiso 1 1 calc R
H2B H 0.923 0.009 1.0806 0.032 Uiso 1 1 calc R
C3 C 0.9046(4) 0.02947(12) 1.2889(4) 0.0249(7) Uani 1 1 d .
H3A H 0.7792 0.0246 1.238 0.03 Uiso 1 1 calc R
H3B H 0.9575 0.0007 1.3514 0.03 Uiso 1 1 calc R
C4 C 0.6651(4) 0.14524(11) 1.2611(3) 0.0170(6) Uani 1 1 d .
C5 C 0.7442(4) 0.17807(11) 1.1918(4) 0.0192(6) Uani 1 1 d .
C6 C 0.6165(4) 0.20822(11) 1.0825(4) 0.0248(7) Uani 1 1 d .
C7 C 0.4561(4) 0.19623(12) 1.0843(4) 0.0253(7) Uani 1 1 d .
C8 C 0.4860(4) 0.15866(12) 1.1964(4) 0.0218(6) Uani 1 1 d .
C11 C 0.6463(5) 0.05565(15) 0.8517(4) 0.0375(9) Uani 1 1 d .
H11A H 0.5221 0.0603 0.8003 0.056 Uiso 1 1 calc R
H11B H 0.6719 0.0231 0.891 0.056 Uiso 1 1 calc R
H11C H 0.6939 0.0615 0.7742 0.056 Uiso 1 1 calc R
C12 C 1.1281(4) 0.07912(14) 1.4890(4) 0.0295(8) Uani 1 1 d .
H12A H 1.1448 0.1065 1.5589 0.044 Uiso 1 1 calc R
H12B H 1.179 0.0856 1.4144 0.044 Uiso 1 1 calc R
H12C H 1.1832 0.0513 1.5536 0.044 Uiso 1 1 calc R
C13 C 0.8795(5) 0.13286(14) 1.6189(4) 0.0336(8) Uani 1 1 d .
H13A H 0.9616 0.1562 1.6148 0.05 Uiso 1 1 calc R
H13B H 0.9385 0.1105 1.7061 0.05 Uiso 1 1 calc R
H13C H 0.7891 0.1491 1.6373 0.05 Uiso 1 1 calc R
C14 C 0.6244(5) 0.05472(13) 1.4318(5) 0.0309(8) Uani 1 1 d .
H14A H 0.573 0.0379 1.3298 0.046 Uiso 1 1 calc R
H14B H 0.5344 0.0708 1.4514 0.046 Uiso 1 1 calc R
H14C H 0.6838 0.0321 1.5179 0.046 Uiso 1 1 calc R
C15 C 0.9350(4) 0.18798(13) 1.2479(5) 0.0304(8) Uani 1 1 d .
H15A H 1.0016 0.1633 1.3231 0.046 Uiso 1 1 calc R
H15B H 0.9628 0.2189 1.3007 0.046 Uiso 1 1 calc R
H15C H 0.9631 0.1881 1.1559 0.046 Uiso 1 1 calc R
C16 C 0.6477(6) 0.24919(14) 0.9940(5) 0.0405(10) Uani 1 1 d .
H16A H 0.5383 0.264 0.9255 0.061 Uiso 1 1 calc R
H16B H 0.7038 0.2377 0.9282 0.061 Uiso 1 1 calc R
H16C H 0.7214 0.2725 1.0707 0.061 Uiso 1 1 calc R
C17 C 0.2862(5) 0.22022(14) 0.9881(5) 0.0393(9) Uani 1 1 d .
H17A H 0.1968 0.2052 1.0112 0.059 Uiso 1 1 calc R
H17B H 0.2575 0.2171 0.8741 0.059 Uiso 1 1 calc R
H17C H 0.2945 0.2538 1.0168 0.059 Uiso 1 1 calc R
C18 C 0.3516(5) 0.14087(15) 1.2473(5) 0.0338(8) Uani 1 1 d .
H18A H 0.3994 0.1151 1.3243 0.051 Uiso 1 1 calc R
H18B H 0.2526 0.1292 1.1538 0.051 Uiso 1 1 calc R
H18C H 0.3157 0.1667 1.2967 0.051 Uiso 1 1 calc R

loop_
_atom_site_aniso_label
_atom_site_aniso_U_11
_atom_site_aniso_U_22
_atom_site_aniso_U_33
_atom_site_aniso_U_23
_atom_site_aniso_U_13
_atom_site_aniso_U_12
Ti1 0.0202(3) 0.0199(3) 0.0119(3) 0.0002(2) 0.0038(2) -0.0028(2)
N1 0.0296(15) 0.0280(14) 0.0155(13) -0.0020(11) 0.0104(11) 0.0007(12)
N2 0.0222(13) 0.0246(14) 0.0156(12) -0.0011(11) 0.0055(11) 0.0012(11)
Si1 0.0229(4) 0.0216(4) 0.0118(4) 0.0001(3) 0.0071(3) 0.0013(3)
Cl1 0.0515(6) 0.0364(5) 0.0165(4) 0.0070(3) 0.0053(4) -0.0044(4)
Cl2 0.0351(5) 0.0355(5) 0.0305(5) -0.0075(4) 0.0108(4) -0.0186(4)
C1 0.0267(17) 0.0301(18) 0.0214(16) 0.0004(14) 0.0128(14) -0.0006(14)
C2 0.0301(17) 0.0297(17) 0.0232(16) -0.0027(14) 0.0134(14) 0.0062(14)
C3 0.0308(17) 0.0225(16) 0.0244(16) 0.0002(13) 0.0145(14) 0.0015(13)
C4 0.0160(14) 0.0216(14) 0.0120(13) -0.0033(11) 0.0046(11) -0.0020(11)
C5 0.0179(14) 0.0185(14) 0.0186(14) -0.0021(12) 0.0051(12) -0.0032(11)
C6 0.0310(18) 0.0179(15) 0.0205(16) 0.0000(12) 0.0061(14) -0.0036(13)
C7 0.0246(16) 0.0217(16) 0.0236(16) -0.0031(13) 0.0044(13) 0.0028(13)
C8 0.0179(15) 0.0271(16) 0.0188(15) -0.0053(13) 0.0062(12) 0.0007(12)
C11 0.042(2) 0.044(2) 0.0236(18) -0.0124(16) 0.0108(16) 0.0019(18)
C12 0.0233(17) 0.037(2) 0.0229(17) 0.0028(15) 0.0046(14) 0.0014(15)
C13 0.041(2) 0.039(2) 0.0156(16) -0.0026(15) 0.0067(15) 0.0074(17)
C14 0.0366(19) 0.0288(18) 0.0337(19) 0.0038(15) 0.0212(16) -0.0026(15)
C15 0.0205(16) 0.0310(18) 0.038(2) -0.0028(16) 0.0102(15) -0.0086(14)
C16 0.053(2) 0.0239(18) 0.036(2) 0.0081(16) 0.0104(19) -0.0058(17)
C17 0.032(2) 0.036(2) 0.038(2) -0.0008(18) 0.0038(17) 0.0099(17)
C18 0.0242(17) 0.046(2) 0.036(2) -0.0009(17) 0.0173(16) -0.0001(16)

loop_
_atom_type_symbol
_atom_type_description
_atom_type_scat_dispersion_real
_atom_type_scat_dispersion_imag
_atom_type_scat_source
C C 0.0033 0.0016 'International Tables Vol C Tables 4.2.6.8 and 6.1.1.4'
H H 0 0 'International Tables Vol C Tables 4.2.6.8 and 6.1.1.4'
N N 0.0061 0.0033 'International Tables Vol C Tables 4.2.6.8 and 6.1.1.4'
Si Si 0.0817 0.0704 'International Tables Vol C Tables 4.2.6.8 and 6.1.1.4'
Cl Cl 0.1484 0.1585 'International Tables Vol C Tables 4.2.6.8 and 6.1.1.4'
Ti Ti 0.2776 0.4457 'International Tables Vol C Tables 4.2.6.8 and 6.1.1.4'

loop_
_exptl_crystal_face_index_h
_exptl_crystal_face_index_k
_exptl_crystal_face_index_l
_exptl_crystal_face_perp_dist
-1 3 0 0.156
1 -3 0 0.085
-2 -10 -11 0.166
3 15 16 0.101
-4 -6 3 0.056
1 14 -1 0.147
3 -2 -2 0.1

loop_
_geom_angle_atom_site_label_1
_geom_angle_atom_site_label_2
_geom_angle_atom_site_label_3
_geom_angle
N1 Ti1 Cl2 104.56(10)
N1 Ti1 Cl1 101.77(9)
Cl2 Ti1 Cl1 102.72(4)
N1 Ti1 C4 96.41(11)
Cl2 Ti1 C4 103.18(8)
Cl1 Ti1 C4 143.27(8)
N1 Ti1 C8 130.30(11)
Cl2 Ti1 C8 83.65(8)
Cl1 Ti1 C8 124.50(9)
C4 Ti1 C8 35.40(10)
N1 Ti1 C7 148.32(12)
Cl2 Ti1 C7 100.56(9)
Cl1 Ti1 C7 91.06(9)
C4 Ti1 C7 58.84(11)
C8 Ti1 C7 34.74(11)
N1 Ti1 C6 117.25(12)
Cl2 Ti1 C6 135.10(9)
Cl1 Ti1 C6 84.84(8)
C4 Ti1 C6 58.43(11)
C8 Ti1 C6 57.43(12)
C7 Ti1 C6 34.57(12)
N1 Ti1 C5 91.04(11)
Cl2 Ti1 C5 137.76(8)
Cl1 Ti1 C5 112.28(8)
C4 Ti1 C5 35.21(10)
C8 Ti1 C5 57.41(11)
C7 Ti1 C5 57.29(11)
C6 Ti1 C5 34.13(11)
C11 N1 C1 110.3(3)
C11 N1 Ti1 106.2(2)
C1 N1 Ti1 143.3(2)
C3 N2 C12 113.8(3)
C3 N2 Si1 120.9(2)
C12 N2 Si1 125.2(2)
N2 Si1 C13 108.38(16)
N2 Si1 C14 108.06(16)
C13 Si1 C14 109.81(18)
N2 Si1 C4 113.77(13)
C13 Si1 C4 107.25(15)
C14 Si1 C4 109.53(15)
N1 C1 C2 114.6(3)
N1 C1 H1A 108.6
C2 C1 H1A 108.6
N1 C1 H1B 108.6
C2 C1 H1B 108.6
H1A C1 H1B 107.6
C1 C2 C3 112.4(3)
C1 C2 H2A 109.1
C3 C2 H2A 109.1
C1 C2 H2B 109.1
C3 C2 H2B 109.1
H2A C2 H2B 107.9
N2 C3 C2 114.1(3)
N2 C3 H3A 108.7
C2 C3 H3A 108.7
N2 C3 H3B 108.7
C2 C3 H3B 108.7
H3A C3 H3B 107.6
C5 C4 C8 105.6(3)
C5 C4 Si1 126.0(2)
C8 C4 Si1 127.9(2)
C5 C4 Ti1 74.00(16)
C8 C4 Ti1 72.82(17)
Si1 C4 Ti1 124.25(15)
C6 C5 C4 109.2(3)
C6 C5 C15 122.1(3)
C4 C5 C15 127.4(3)
C6 C5 Ti1 72.87(18)
C4 C5 Ti1 70.79(16)
C15 C5 Ti1 132.8(2)
C5 C6 C7 108.2(3)
C5 C6 C16 125.7(3)
C7 C6 C16 125.8(3)
C5 C6 Ti1 73.00(18)
C7 C6 Ti1 71.85(18)
C16 C6 Ti1 126.0(2)
C6 C7 C8 107.8(3)
C6 C7 C17 125.9(3)
C8 C7 C17 126.2(3)
C6 C7 Ti1 73.58(19)
C8 C7 Ti1 72.46(18)
C17 C7 Ti1 121.1(2)
C7 C8 C4 109.1(3)
C7 C8 C18 123.2(3)
C4 C8 C18 127.5(3)
C7 C8 Ti1 72.80(18)
C4 C8 Ti1 71.78(17)
C18 C8 Ti1 126.5(2)
N1 C11 H11A 109.5
N1 C11 H11B 109.5
H11A C11 H11B 109.5
N1 C11 H11C 109.5
H11A C11 H11C 109.5
H11B C11 H11C 109.5
N2 C12 H12A 109.5
N2 C12 H12B 109.5
H12A C12 H12B 109.5
N2 C12 H12C 109.5
H12A C12 H12C 109.5
H12B C12 H12C 109.5
Si1 C13 H13A 109.5
Si1 C13 H13B 109.5
H13A C13 H13B 109.5
Si1 C13 H13C 109.5
H13A C13 H13C 109.5
H13B C13 H13C 109.5
Si1 C14 H14A 109.5
Si1 C14 H14B 109.5
H14A C14 H14B 109.5
Si1 C14 H14C 109.5
H14A C14 H14C 109.5
H14B C14 H14C 109.5
C5 C15 H15A 109.5
C5 C15 H15B 109.5
H15A C15 H15B 109.5
C5 C15 H15C 109.5
H15A C15 H15C 109.5
H15B C15 H15C 109.5
C6 C16 H16A 109.5
C6 C16 H16B 109.5
H16A C16 H16B 109.5
C6 C16 H16C 109.5
H16A C16 H16C 109.5
H16B C16 H16C 109.5
C7 C17 H17A 109.5
C7 C17 H17B 109.5
H17A C17 H17B 109.5
C7 C17 H17C 109.5
H17A C17 H17C 109.5
H17B C17 H17C 109.5
C8 C18 H18A 109.5
C8 C18 H18B 109.5
H18A C18 H18B 109.5
C8 C18 H18C 109.5
H18A C18 H18C 109.5
H18B C18 H18C 109.5

loop_
_geom_bond_atom_site_label_1
_geom_bond_atom_site_label_2
_geom_bond_distance
Ti1 N1 1.889(3)
Ti1 Cl2 2.3151(10)
Ti1 Cl1 2.3238(10)
Ti1 C4 2.379(3)
Ti1 C8 2.393(3)
Ti1 C7 2.398(3)
Ti1 C6 2.420(3)
Ti1 C5 2.422(3)
N1 C11 1.495(4)
N1 C1 1.474(4)
N2 C3 1.473(4)
N2 C12 1.473(4)
N2 Si1 1.730(3)
Si1 C13 1.878(4)
Si1 C14 1.887(4)
Si1 C4 1.914(3)
C1 C2 1.531(5)
C1 H1A 0.99
C1 H1B 0.99
C2 C3 1.537(4)
C2 H2A 0.99
C2 H2B 0.99
C3 H3A 0.99
C3 H3B 0.99
C4 C5 1.453(4)
C4 C8 1.451(4)
C5 C6 1.421(4)
C5 C15 1.527(4)
C6 C7 1.432(5)
C6 C16 1.508(5)
C7 C8 1.430(5)
C7 C17 1.514(5)
C8 C18 1.510(5)
C11 H11A 0.98
C11 H11B 0.98
C11 H11C 0.98
C12 H12A 0.98
C12 H12B 0.98
C12 H12C 0.98
C13 H13A 0.98
C13 H13B 0.98
C13 H13C 0.98
C14 H14A 0.98
C14 H14B 0.98
C14 H14C 0.98
C15 H15A 0.98
C15 H15B 0.98
C15 H15C 0.98
C16 H16A 0.98
C16 H16B 0.98
C16 H16C 0.98
C17 H17A 0.98
C17 H17B 0.98
C17 H17C 0.98
C18 H18A 0.98
C18 H18B 0.98
C18 H18C 0.98
